data_2238870
loop_
_publ_author_name
'Fazal, E.'
'Kaur, Manpreet'
'Sudha, B. S.'
'Nagarajan, S.'
'Jasinski, Jerry P.'

_publ_section_title
;
 4-Chlorophenyl quinoline-2-carboxylate
;
_journal_coeditor_code HB7166
_journal_issue 12
_journal_name_full 'Acta Crystallographica Section E'
_journal_page_first o1841
_journal_paper_doi 10.1107/S1600536813032054
_journal_volume 69
_journal_year 2013
_chemical_formula_iupac 'C16 H10 Cl N O2'
_chemical_formula_moiety 'C16 H10 Cl N O2'
_chemical_formula_sum 'C16 H10 Cl N O2'
_chemical_formula_weight 283.70
_chemical_name_systematic
;
4-Chlorophenyl quinoline-2-carboxylate
;
_space_group_crystal_system monoclinic
_space_group_IT_number 14
_space_group_name_Hall '-P 2yn'
_space_group_name_H-M_alt 'P 1 21/n 1'
_symmetry_space_group_name_Hall '-P 2yn'
_symmetry_space_group_name_H-M 'P 1 21/n 1'
_atom_sites_solution_hydrogens geom
_atom_sites_solution_primary direct
_audit_creation_method
;
Olex2 1.2
(compiled Apr 23 2013 17:54:37, GUI svn.r4466)
;
_cell_angle_alpha 90
_cell_angle_beta 103.527(3)
_cell_angle_gamma 90
_cell_formula_units_Z 4
_cell_length_a 6.38693(18)
_cell_length_b 16.8893(5)
_cell_length_c 12.2649(4)
_cell_measurement_reflns_used 3028
_cell_measurement_temperature 173(2)
_cell_measurement_theta_max 72.3
_cell_measurement_theta_min 3.7
_cell_volume 1286.32(7)
_computing_cell_refinement 'CrysAlis PRO (Agilent, 2012)'
_computing_data_collection 'CrysAlis PRO (Agilent, 2012)'
_computing_data_reduction 'CrysAlis RED (Agilent, 2012)'
_computing_molecular_graphics 'OLEX2 (Dolomanov <i>et al.</i>, 2009)'
_computing_publication_material 'OLEX2 (Dolomanov <i>et al.</i>, 2009)'
_computing_structure_refinement 'SHELXL2012 (Sheldrick, 2008)'
_computing_structure_solution 'SUPERFLIP (Palatinus & Chapuis, 2007)'
_diffrn_ambient_temperature 173(2)
_diffrn_detector_area_resol_mean 16.0416
_diffrn_measured_fraction_theta_full 1.000
_diffrn_measured_fraction_theta_max 0.983
_diffrn_measurement_device_type 'Agilent Xcalibur (Eos, Gemini)'
_diffrn_measurement_method '\w scans'
_diffrn_radiation_type CuK\a
_diffrn_radiation_wavelength 1.54184
_diffrn_reflns_av_R_equivalents 0.0319
_diffrn_reflns_limit_h_max 7
_diffrn_reflns_limit_h_min -5
_diffrn_reflns_limit_k_max 20
_diffrn_reflns_limit_k_min -20
_diffrn_reflns_limit_l_max 14
_diffrn_reflns_limit_l_min -15
_diffrn_reflns_number 7778
_diffrn_reflns_theta_full 67.684
_diffrn_reflns_theta_max 72.472
_diffrn_reflns_theta_min 4.539
_exptl_absorpt_coefficient_mu 2.633
_exptl_absorpt_correction_T_max 1.00000
_exptl_absorpt_correction_T_min 0.61114
_exptl_absorpt_correction_type multi-scan
_exptl_absorpt_process_details
;
(CrysAlis PRO and CrysAlis RED; Agilent, 2012)
;
_exptl_crystal_colour colourless
_exptl_crystal_density_diffrn 1.465
_exptl_crystal_description irregular
_exptl_crystal_F_000 584
_exptl_crystal_size_max 0.34
_exptl_crystal_size_mid 0.18
_exptl_crystal_size_min 0.12
_refine_diff_density_max 0.212
_refine_diff_density_min -0.250
_refine_ls_extinction_method none
_refine_ls_goodness_of_fit_ref 1.050
_refine_ls_hydrogen_treatment constr
_refine_ls_matrix_type full
_refine_ls_number_parameters 181
_refine_ls_number_reflns 2502
_refine_ls_number_restraints 0
_refine_ls_restrained_S_all 1.050
_refine_ls_R_factor_all 0.0445
_refine_ls_R_factor_gt 0.0385
_refine_ls_shift/su_max 0.001
_refine_ls_shift/su_mean 0.000
_refine_ls_structure_factor_coef Fsqd
_refine_ls_weighting_details 'w=1/[\s^2^(Fo^2^)+(0.0544P)^2^+0.3000P] where P=(Fo^2^+2Fc^2^)/3'
_refine_ls_weighting_scheme calc
_refine_ls_wR_factor_gt 0.0984
_refine_ls_wR_factor_ref 0.1035
_reflns_number_gt 2168
_reflns_number_total 2502
_reflns_threshold_expression I>2\s(I)
_cod_data_source_file hb7166.cif
_cod_data_source_block I
_cod_original_cell_volume 1286.33(6)
_cod_database_code 2238870
_shelx_space_group_comment
;
The symmetry employed for this shelxl refinement is uniquely defined
by the following loop, which should always be used as a source of
symmetry information in preference to the above space-group names.
They are only intended as comments.
;

loop_
_space_group_symop_operation_xyz
'x, y, z'
'-x+1/2, y+1/2, -z+1/2'
'-x, -y, -z'
'x-1/2, -y-1/2, z-1/2'

loop_
_atom_site_type_symbol
_atom_site_label
_atom_site_fract_x
_atom_site_fract_y
_atom_site_fract_z
_atom_site_U_iso_or_equiv
_atom_site_adp_type
_atom_site_calc_flag
_atom_site_occupancy
Cl Cl1 1.24130(8) 0.40648(3) 0.40342(4) 0.04923(18) Uani d 1
O O1 0.61750(19) 0.56656(7) -0.05303(10) 0.0362(3) Uani d 1
O O2 0.57559(18) 0.60496(7) 0.11776(9) 0.0291(3) Uani d 1
N N1 0.2144(2) 0.68008(8) 0.02285(11) 0.0255(3) Uani d 1
C C1 0.5257(3) 0.60419(9) 0.00414(13) 0.0271(3) Uani d 1
C C2 0.3381(3) 0.65748(9) -0.04352(13) 0.0257(3) Uani d 1
C C3 0.3074(3) 0.67937(10) -0.15754(13) 0.0299(4) Uani d 1
H H3 0.3984 0.6606 -0.2008 0.036 Uiso calc 1
C C4 0.1399(3) 0.72894(10) -0.20223(13) 0.0316(4) Uani d 1
H H4 0.1179 0.7457 -0.2763 0.038 Uiso calc 1
C C5 0.0005(3) 0.75454(9) -0.13540(13) 0.0268(3) Uani d 1
C C6 -0.1776(3) 0.80535(10) -0.17629(14) 0.0317(4) Uani d 1
H H6 -0.2050 0.8240 -0.2496 0.038 Uiso calc 1
C C7 -0.3082(3) 0.82679(10) -0.10810(15) 0.0333(4) Uani d 1
H H7 -0.4250 0.8600 -0.1353 0.040 Uiso calc 1
C C8 -0.2682(3) 0.79909(10) 0.00373(14) 0.0313(4) Uani d 1
H H8 -0.3602 0.8138 0.0489 0.038 Uiso calc 1
C C9 -0.0962(3) 0.75108(9) 0.04632(13) 0.0285(4) Uani d 1
H H9 -0.0708 0.7337 0.1202 0.034 Uiso calc 1
C C10 0.0434(3) 0.72779(9) -0.02247(12) 0.0250(3) Uani d 1
C C11 0.7396(3) 0.55652(9) 0.17935(13) 0.0266(3) Uani d 1
C C12 0.9292(3) 0.53939(10) 0.14730(14) 0.0312(4) Uani d 1
H H12 0.9532 0.5588 0.0803 0.037 Uiso calc 1
C C13 1.0823(3) 0.49268(10) 0.21764(15) 0.0328(4) Uani d 1
H H13 1.2095 0.4797 0.1973 0.039 Uiso calc 1
C C14 1.0458(3) 0.46548(10) 0.31740(15) 0.0314(4) Uani d 1
C C15 0.8591(3) 0.48398(10) 0.35058(14) 0.0314(4) Uani d 1
H H15 0.8375 0.4659 0.4187 0.038 Uiso calc 1
C C16 0.7051(3) 0.52997(10) 0.28040(14) 0.0284(3) Uani d 1
H H16 0.5784 0.5430 0.3012 0.034 Uiso calc 1

loop_
_atom_site_aniso_label
_atom_site_aniso_U_11
_atom_site_aniso_U_22
_atom_site_aniso_U_33
_atom_site_aniso_U_12
_atom_site_aniso_U_13
_atom_site_aniso_U_23
Cl1 0.0401(3) 0.0515(3) 0.0530(3) 0.0174(2) 0.0047(2) 0.0118(2)
O1 0.0361(7) 0.0436(7) 0.0297(6) 0.0062(5) 0.0094(5) -0.0075(5)
O2 0.0313(6) 0.0318(6) 0.0243(6) 0.0059(5) 0.0068(4) -0.0011(4)
N1 0.0294(7) 0.0249(6) 0.0221(6) -0.0011(5) 0.0056(5) -0.0001(5)
C1 0.0294(8) 0.0276(8) 0.0250(8) -0.0035(6) 0.0076(6) -0.0032(6)
C2 0.0282(8) 0.0252(8) 0.0242(7) -0.0038(6) 0.0069(6) -0.0025(6)
C3 0.0339(9) 0.0343(9) 0.0236(8) -0.0026(7) 0.0110(7) -0.0024(6)
C4 0.0400(10) 0.0358(9) 0.0192(7) -0.0041(7) 0.0075(7) 0.0021(6)
C5 0.0305(8) 0.0254(8) 0.0230(7) -0.0055(6) 0.0031(6) 0.0002(6)
C6 0.0350(9) 0.0313(8) 0.0262(8) -0.0041(7) 0.0018(7) 0.0045(6)
C7 0.0307(9) 0.0291(8) 0.0377(9) 0.0017(7) 0.0033(7) 0.0038(7)
C8 0.0323(9) 0.0297(8) 0.0338(9) -0.0002(7) 0.0116(7) -0.0007(7)
C9 0.0334(9) 0.0286(8) 0.0239(7) -0.0005(6) 0.0074(6) 0.0014(6)
C10 0.0286(8) 0.0234(7) 0.0224(7) -0.0038(6) 0.0047(6) -0.0006(6)
C11 0.0263(8) 0.0250(8) 0.0273(8) 0.0001(6) 0.0042(6) -0.0024(6)
C12 0.0313(9) 0.0342(9) 0.0296(8) -0.0022(7) 0.0104(7) -0.0017(7)
C13 0.0264(9) 0.0360(9) 0.0370(9) 0.0020(7) 0.0093(7) -0.0053(7)
C14 0.0281(9) 0.0274(8) 0.0359(9) 0.0032(6) 0.0020(7) -0.0009(7)
C15 0.0318(9) 0.0316(8) 0.0305(8) -0.0010(7) 0.0068(7) 0.0020(7)
C16 0.0249(8) 0.0312(8) 0.0304(8) 0.0004(6) 0.0093(6) -0.0025(6)

loop_
_atom_type_symbol
_atom_type_description
_atom_type_scat_dispersion_real
_atom_type_scat_dispersion_imag
_atom_type_scat_source
C C 0.0181 0.0091 'International Tables Vol C Tables 4.2.6.8 and 6.1.1.4'
H H 0.0000 0.0000 'International Tables Vol C Tables 4.2.6.8 and 6.1.1.4'
N N 0.0311 0.0180 'International Tables Vol C Tables 4.2.6.8 and 6.1.1.4'
O O 0.0492 0.0322 'International Tables Vol C Tables 4.2.6.8 and 6.1.1.4'
Cl Cl 0.3639 0.7018 'International Tables Vol C Tables 4.2.6.8 and 6.1.1.4'

loop_
_geom_angle_atom_site_label_1
_geom_angle_atom_site_label_2
_geom_angle_atom_site_label_3
_geom_angle
C1 O2 C11 120.97(12)
C2 N1 C10 117.23(13)
O1 C1 O2 125.33(15)
O1 C1 C2 123.05(15)
O2 C1 C2 111.61(13)
N1 C2 C1 118.18(14)
N1 C2 C3 124.79(15)
C3 C2 C1 117.03(14)
C2 C3 H3 121.0
C4 C3 C2 118.07(15)
C4 C3 H3 121.0
C3 C4 H4 120.2
C3 C4 C5 119.67(14)
C5 C4 H4 120.2
C4 C5 C6 122.82(15)
C4 C5 C10 117.69(15)
C6 C5 C10 119.49(15)
C5 C6 H6 120.0
C7 C6 C5 119.96(15)
C7 C6 H6 120.0
C6 C7 H7 119.7
C6 C7 C8 120.66(16)
C8 C7 H7 119.7
C7 C8 H8 119.6
C9 C8 C7 120.89(16)
C9 C8 H8 119.6
C8 C9 H9 120.1
C8 C9 C10 119.85(15)
C10 C9 H9 120.1
N1 C10 C5 122.51(14)
N1 C10 C9 118.37(14)
C9 C10 C5 119.12(15)
C12 C11 O2 124.07(14)
C16 C11 O2 114.59(13)
C16 C11 C12 121.23(15)
C11 C12 H12 120.8
C11 C12 C13 118.46(15)
C13 C12 H12 120.8
C12 C13 H13 120.0
C14 C13 C12 120.06(15)
C14 C13 H13 120.0
C13 C14 Cl1 118.80(13)
C13 C14 C15 121.52(16)
C15 C14 Cl1 119.68(14)
C14 C15 H15 120.6
C14 C15 C16 118.71(16)
C16 C15 H15 120.6
C11 C16 C15 119.99(15)
C11 C16 H16 120.0
C15 C16 H16 120.0

loop_
_geom_bond_atom_site_label_1
_geom_bond_atom_site_label_2
_geom_bond_distance
Cl1 C14 1.7459(17)
O1 C1 1.1963(19)
O2 C1 1.3549(19)
O2 C11 1.4025(19)
N1 C2 1.317(2)
N1 C10 1.366(2)
C1 C2 1.503(2)
C2 C3 1.415(2)
C3 H3 0.9300
C3 C4 1.368(2)
C4 H4 0.9300
C4 C5 1.411(2)
C5 C6 1.420(2)
C5 C10 1.421(2)
C6 H6 0.9300
C6 C7 1.361(3)
C7 H7 0.9300
C7 C8 1.415(2)
C8 H8 0.9300
C8 C9 1.367(2)
C9 H9 0.9300
C9 C10 1.419(2)
C11 C12 1.388(2)
C11 C16 1.383(2)
C12 H12 0.9300
C12 C13 1.388(2)
C13 H13 0.9300
C13 C14 1.377(2)
C14 C15 1.383(2)
C15 H15 0.9300
C15 C16 1.384(2)
C16 H16 0.9300

loop_
_geom_hbond_atom_site_label_D
_geom_hbond_atom_site_label_H
_geom_hbond_atom_site_label_A
_geom_hbond_site_symmetry_A
_geom_hbond_distance_DH
_geom_hbond_distance_HA
_geom_hbond_distance_DA
_geom_hbond_angle_DHA
C13 H13 O1 3_765 0.93 2.42 3.250(2) 148

loop_
_geom_torsion_atom_site_label_1
_geom_torsion_atom_site_label_2
_geom_torsion_atom_site_label_3
_geom_torsion_atom_site_label_4
_geom_torsion
Cl1 C14 C15 C16 -179.15(12)
O1 C1 C2 N1 162.83(16)
O1 C1 C2 C3 -16.9(2)
O2 C1 C2 N1 -17.4(2)
O2 C1 C2 C3 162.86(14)
O2 C11 C12 C13 177.89(14)
O2 C11 C16 C15 -177.73(14)
N1 C2 C3 C4 1.4(2)
C1 O2 C11 C12 36.5(2)
C1 O2 C11 C16 -147.26(15)
C1 C2 C3 C4 -178.90(14)
C2 N1 C10 C5 -1.7(2)
C2 N1 C10 C9 178.15(14)
C2 C3 C4 C5 -1.9(2)
C3 C4 C5 C6 -179.43(15)
C3 C4 C5 C10 0.7(2)
C4 C5 C6 C7 178.84(16)
C4 C5 C10 N1 1.1(2)
C4 C5 C10 C9 -178.68(14)
C5 C6 C7 C8 0.2(3)
C6 C5 C10 N1 -178.71(14)
C6 C5 C10 C9 1.5(2)
C6 C7 C8 C9 0.8(3)
C7 C8 C9 C10 -0.7(2)
C8 C9 C10 N1 179.69(14)
C8 C9 C10 C5 -0.5(2)
C10 N1 C2 C1 -179.29(13)
C10 N1 C2 C3 0.4(2)
C10 C5 C6 C7 -1.3(2)
C11 O2 C1 O1 -3.2(2)
C11 O2 C1 C2 177.06(13)
C11 C12 C13 C14 -1.0(2)
C12 C11 C16 C15 -1.4(2)
C12 C13 C14 Cl1 179.69(13)
C12 C13 C14 C15 -0.4(3)
C13 C14 C15 C16 1.0(3)
C14 C15 C16 C11 -0.1(2)
C16 C11 C12 C13 1.9(2)
